data_4349110
loop_
_publ_author_name
'Ding, You-Song'
'Han, Tian'
'Hu, Yue-Qiao'
'Xu, Minwei'
'Yang, Sen'
'Zheng, Yan-Zhen'

_publ_section_title
;
 Syntheses, structures and magnetic properties of a series of mono- and
 di-nuclear dysprosium(iii)-crown-ether complexes: effects of a weak
 ligand-field and flexible cyclic coordination modes
;
_journal_issue 6
_journal_name_full 'Inorganic Chemistry Frontiers'
_journal_page_first 798
_journal_paper_doi 10.1039/C5QI00308C
_journal_volume 3
_journal_year 2016
_chemical_formula_sum 'C16 H42 Cl4 Dy2 O30'
_chemical_formula_weight 1181.30
_space_group_IT_number 14
_space_group_name_Hall '-P 2ybc'
_space_group_name_H-M_alt 'P 1 21/c 1'
_symmetry_cell_setting monoclinic
_symmetry_space_group_name_H-M 'P 1 21/c 1'
_atom_sites_solution_hydrogens geom
_atom_sites_solution_primary direct
_atom_sites_solution_secondary difmap
_audit_creation_method SHELXL-97
_audit_update_record
;
2015-12-10 deposited with the CCDC.
2016-03-04 downloaded from the CCDC.
;
_cell_angle_alpha 90.00
_cell_angle_beta 111.5760(10)
_cell_angle_gamma 90.00
_cell_formula_units_Z 2
_cell_length_a 8.6312(8)
_cell_length_b 19.9383(18)
_cell_length_c 11.2062(10)
_cell_measurement_reflns_used 0.85
_cell_measurement_temperature 150(2)
_cell_measurement_theta_max 27.54
_cell_measurement_theta_min 2.21
_cell_volume 1793.4(3)
_computing_structure_refinement 'SHELXL-97 (Sheldrick, 1997)'
_computing_structure_solution 'SHELXS-97 (Sheldrick, 1990)'
_diffrn_ambient_temperature 150(2)
_diffrn_measured_fraction_theta_full 0.995
_diffrn_measured_fraction_theta_max 0.995
_diffrn_measurement_device_type 'CCD area detector'
_diffrn_measurement_method 'phi and omega scans'
_diffrn_radiation_monochromator graphite
_diffrn_radiation_source 'fine-focus sealed tube'
_diffrn_radiation_type MoK\a
_diffrn_radiation_wavelength 0.71073
_diffrn_reflns_av_R_equivalents 0.0129
_diffrn_reflns_av_sigmaI/netI 0.0176
_diffrn_reflns_limit_h_max 11
_diffrn_reflns_limit_h_min -11
_diffrn_reflns_limit_k_max 25
_diffrn_reflns_limit_k_min -25
_diffrn_reflns_limit_l_max 14
_diffrn_reflns_limit_l_min -12
_diffrn_reflns_number 9880
_diffrn_reflns_theta_full 27.54
_diffrn_reflns_theta_max 27.54
_diffrn_reflns_theta_min 2.21
_exptl_absorpt_coefficient_mu 4.539
_exptl_absorpt_correction_T_max 0.6750
_exptl_absorpt_correction_T_min 0.5090
_exptl_absorpt_correction_type multi-scan
_exptl_crystal_colour colorless
_exptl_crystal_density_diffrn 2.188
_exptl_crystal_density_method 'not measured'
_exptl_crystal_description block
_exptl_crystal_F_000 1156
_exptl_crystal_size_max 0.17
_exptl_crystal_size_mid 0.12
_exptl_crystal_size_min 0.09
_refine_diff_density_max 3.100
_refine_diff_density_min -1.566
_refine_diff_density_rms 0.138
_refine_ls_extinction_method none
_refine_ls_goodness_of_fit_ref 1.077
_refine_ls_hydrogen_treatment mixed
_refine_ls_matrix_type full
_refine_ls_number_parameters 255
_refine_ls_number_reflns 4117
_refine_ls_number_restraints 0
_refine_ls_restrained_S_all 1.077
_refine_ls_R_factor_all 0.0290
_refine_ls_R_factor_gt 0.0268
_refine_ls_shift/su_max 0.001
_refine_ls_shift/su_mean 0.000
_refine_ls_structure_factor_coef Fsqd
_refine_ls_weighting_details 'calc w=1/[\s^2^(Fo^2^)+(0.0210P)^2^+10.3299P] where P=(Fo^2^+2Fc^2^)/3'
_refine_ls_weighting_scheme calc
_refine_ls_wR_factor_gt 0.0607
_refine_ls_wR_factor_ref 0.0616
_reflns_number_gt 3864
_reflns_number_total 4117
_reflns_threshold_expression >2sigma(I)
_cod_data_source_file c5qi00308c2.cif
_cod_data_source_block 1
_cod_original_sg_symbol_H-M P2(1)/c
_cod_database_code 4349110

loop_
_symmetry_equiv_pos_as_xyz
'x, y, z'
'-x, y+1/2, -z+1/2'
'-x, -y, -z'
'x, -y-1/2, z-1/2'

loop_
_atom_site_label
_atom_site_type_symbol
_atom_site_fract_x
_atom_site_fract_y
_atom_site_fract_z
_atom_site_U_iso_or_equiv
_atom_site_adp_type
_atom_site_occupancy
_atom_site_symmetry_multiplicity
_atom_site_calc_flag
_atom_site_refinement_flags
Cl1 Cl 0.15827(11) 0.10024(5) 0.73210(8) 0.01376(17) Uani 1 1 d .
Cl3 Cl 0.85328(13) 0.31641(6) 0.45763(11) 0.0300(3) Uani 1 1 d .
Dy1 Dy 0.514908(19) 0.075513(8) 0.413985(15) 0.00861(6) Uani 1 1 d .
O6 O 0.7917(4) 0.06811(15) 0.4165(3) 0.0150(5) Uani 1 1 d .
O4 O 0.2366(3) 0.04076(13) 0.2780(2) 0.0133(5) Uani 1 1 d .
O2 O 0.5313(3) 0.17666(13) 0.2994(3) 0.0145(5) Uani 1 1 d .
O3 O 0.4821(3) 0.05590(14) 0.1859(3) 0.0145(5) Uani 1 1 d .
O1 O 0.2976(3) 0.15968(13) 0.4010(3) 0.0149(5) Uani 1 1 d .
O5 O 0.5541(3) -0.03614(14) 0.4281(3) 0.0121(5) Uani 1 1 d .
O7 O 0.6814(4) 0.14892(16) 0.5772(3) 0.0196(6) Uani 1 1 d .
C7 C 0.1063(4) 0.0714(2) 0.3116(4) 0.0154(7) Uani 1 1 d .
H7A H 0.1120 0.0546 0.3963 0.019 Uiso 1 1 calc R
H7B H -0.0039 0.0594 0.2471 0.019 Uiso 1 1 calc R
C5 C 0.3511(5) 0.0078(2) 0.1243(4) 0.0154(7) Uani 1 1 d .
H5A H 0.3850 -0.0371 0.1625 0.019 Uiso 1 1 calc R
H5B H 0.3317 0.0051 0.0317 0.019 Uiso 1 1 calc R
C6 C 0.1922(5) 0.0292(2) 0.1415(4) 0.0154(7) Uani 1 1 d .
H6A H 0.1476 0.0707 0.0925 0.018 Uiso 1 1 calc R
H6B H 0.1067 -0.0064 0.1112 0.018 Uiso 1 1 calc R
C4 C 0.4786(5) 0.1137(2) 0.1064(4) 0.0179(8) Uani 1 1 d .
H4A H 0.3634 0.1308 0.0651 0.021 Uiso 1 1 calc R
H4B H 0.5216 0.1017 0.0386 0.021 Uiso 1 1 calc R
C8 C 0.1271(5) 0.1465(2) 0.3166(4) 0.0180(8) Uani 1 1 d .
H8A H 0.1063 0.1645 0.2297 0.022 Uiso 1 1 calc R
H8B H 0.0481 0.1677 0.3504 0.022 Uiso 1 1 calc R
C2 C 0.4097(5) 0.23005(19) 0.2765(4) 0.0185(8) Uani 1 1 d .
H2A H 0.3161 0.2231 0.1938 0.022 Uiso 1 1 calc R
H2B H 0.4615 0.2741 0.2742 0.022 Uiso 1 1 calc R
C3 C 0.5881(5) 0.1658(2) 0.1948(4) 0.0187(8) Uani 1 1 d .
H3A H 0.7053 0.1503 0.2285 0.022 Uiso 1 1 calc R
H3B H 0.5823 0.2082 0.1475 0.022 Uiso 1 1 calc R
C1 C 0.3488(5) 0.2272(2) 0.3866(4) 0.0195(8) Uani 1 1 d .
H1A H 0.4391 0.2414 0.4668 0.023 Uiso 1 1 calc R
H1B H 0.2537 0.2583 0.3701 0.023 Uiso 1 1 calc R
O8 O 0.0913(3) 0.05632(15) 0.6194(3) 0.0199(6) Uani 1 1 d .
O9 O 0.3346(3) 0.10834(15) 0.7614(3) 0.0216(6) Uani 1 1 d .
O10 O 0.1303(5) 0.0693(2) 0.8371(3) 0.0355(8) Uani 1 1 d .
O11 O 0.0752(4) 0.16352(16) 0.7007(4) 0.0344(8) Uani 1 1 d .
O13 O 0.7743(5) 0.27383(19) 0.5195(4) 0.0370(8) Uani 1 1 d .
O15 O 1.0238(5) 0.3044(2) 0.4897(4) 0.0447(10) Uani 1 1 d .
O14 O 0.8457(6) 0.3828(2) 0.5185(5) 0.0629(14) Uani 1 1 d .
O12 O 0.7582(6) 0.3283(4) 0.3315(4) 0.101(3) Uani 1 1 d .
H9 H 0.590(7) -0.054(3) 0.392(5) 0.022(15) Uiso 1 1 d .
H11 H 0.863(8) 0.077(3) 0.472(6) 0.032(17) Uiso 1 1 d .
H10 H 0.814(7) 0.031(3) 0.386(6) 0.041(17) Uiso 1 1 d .
H12 H 0.733(6) 0.177(3) 0.563(5) 0.017(13) Uiso 1 1 d .
H13 H 0.712(8) 0.146(3) 0.653(7) 0.05(2) Uiso 1 1 d .

loop_
_atom_site_aniso_label
_atom_site_aniso_U_11
_atom_site_aniso_U_22
_atom_site_aniso_U_33
_atom_site_aniso_U_23
_atom_site_aniso_U_13
_atom_site_aniso_U_12
Cl1 0.0129(4) 0.0141(4) 0.0127(4) -0.0032(3) 0.0029(3) -0.0020(3)
Cl3 0.0220(5) 0.0337(6) 0.0243(5) 0.0166(5) -0.0033(4) -0.0133(4)
Dy1 0.00857(8) 0.00755(9) 0.00801(8) 0.00176(6) 0.00103(6) -0.00026(6)
O6 0.0112(13) 0.0150(14) 0.0163(14) -0.0033(11) 0.0020(11) -0.0011(10)
O4 0.0102(12) 0.0163(14) 0.0117(13) -0.0004(10) 0.0020(10) 0.0009(10)
O2 0.0166(13) 0.0109(13) 0.0139(13) 0.0033(10) 0.0031(10) -0.0006(10)
O3 0.0151(12) 0.0148(13) 0.0123(13) 0.0003(10) 0.0034(10) -0.0006(10)
O1 0.0128(12) 0.0126(13) 0.0155(13) -0.0003(10) 0.0009(10) 0.0014(10)
O5 0.0151(13) 0.0107(13) 0.0119(13) 0.0001(10) 0.0065(11) 0.0021(10)
O7 0.0196(14) 0.0190(16) 0.0161(16) -0.0037(12) 0.0018(12) -0.0063(12)
C7 0.0092(16) 0.022(2) 0.0150(18) 0.0000(15) 0.0037(14) 0.0000(14)
C5 0.0176(18) 0.0149(18) 0.0107(17) -0.0027(14) 0.0016(14) 0.0009(14)
C6 0.0153(17) 0.0139(18) 0.0124(18) -0.0034(14) -0.0002(14) 0.0003(14)
C4 0.0219(19) 0.021(2) 0.0108(18) 0.0054(15) 0.0059(15) 0.0025(15)
C8 0.0098(17) 0.021(2) 0.020(2) 0.0011(16) 0.0015(15) 0.0030(14)
C2 0.0190(19) 0.0077(17) 0.023(2) 0.0030(15) 0.0006(16) 0.0000(14)
C3 0.0192(19) 0.019(2) 0.0162(19) 0.0084(16) 0.0047(15) -0.0029(15)
C1 0.0219(19) 0.0094(18) 0.021(2) -0.0040(15) 0.0002(16) 0.0021(15)
O8 0.0180(14) 0.0206(15) 0.0157(14) -0.0081(11) -0.0002(11) -0.0013(11)
O9 0.0130(13) 0.0228(16) 0.0249(16) -0.0057(12) 0.0022(12) -0.0025(11)
O10 0.0380(19) 0.052(2) 0.0165(16) -0.0014(15) 0.0103(14) -0.0160(17)
O11 0.0258(17) 0.0191(17) 0.047(2) -0.0076(15) 0.0000(15) 0.0080(13)
O13 0.045(2) 0.035(2) 0.038(2) 0.0070(16) 0.0228(17) -0.0028(16)
O15 0.0322(19) 0.074(3) 0.033(2) 0.014(2) 0.0183(16) 0.0147(19)
O14 0.047(3) 0.035(2) 0.089(4) -0.007(2) 0.003(2) -0.0017(19)
O12 0.042(3) 0.225(8) 0.033(2) 0.060(4) 0.010(2) 0.000(4)

loop_
_atom_type_symbol
_atom_type_description
_atom_type_scat_dispersion_real
_atom_type_scat_dispersion_imag
_atom_type_scat_source
C C 0.0033 0.0016 'International Tables Vol C Tables 4.2.6.8 and 6.1.1.4'
H H 0.0000 0.0000 'International Tables Vol C Tables 4.2.6.8 and 6.1.1.4'
Cl Cl 0.1484 0.1585 'International Tables Vol C Tables 4.2.6.8 and 6.1.1.4'
Dy Dy -0.1892 4.4098 'International Tables Vol C Tables 4.2.6.8 and 6.1.1.4'
O O 0.0106 0.0060 'International Tables Vol C Tables 4.2.6.8 and 6.1.1.4'

loop_
_geom_angle_atom_site_label_1
_geom_angle_atom_site_label_2
_geom_angle_atom_site_label_3
_geom_angle
_geom_angle_site_symmetry_1
_geom_angle_site_symmetry_3
O10 Cl1 O11 111.3(2) . .
O10 Cl1 O9 110.2(2) . .
O11 Cl1 O9 110.4(2) . .
O10 Cl1 O8 108.6(2) . .
O11 Cl1 O8 108.12(19) . .
O9 Cl1 O8 108.14(17) . .
O12 Cl3 O15 117.9(3) . .
O12 Cl3 O13 113.2(3) . .
O15 Cl3 O13 114.9(2) . .
O12 Cl3 O14 101.9(4) . .
O15 Cl3 O14 104.5(3) . .
O13 Cl3 O14 101.3(3) . .
O5 Dy1 O5 70.71(12) 3_656 .
O5 Dy1 O7 82.34(11) 3_656 .
O5 Dy1 O7 121.60(11) . .
O5 Dy1 O6 122.20(10) 3_656 .
O5 Dy1 O6 79.25(10) . .
O7 Dy1 O6 73.05(11) . .
O5 Dy1 O2 143.72(10) 3_656 .
O5 Dy1 O2 145.56(10) . .
O7 Dy1 O2 76.01(11) . .
O6 Dy1 O2 78.71(9) . .
O5 Dy1 O4 84.56(9) 3_656 .
O5 Dy1 O4 81.38(9) . .
O7 Dy1 O4 147.20(10) . .
O6 Dy1 O4 138.32(10) . .
O2 Dy1 O4 98.17(9) . .
O5 Dy1 O1 82.34(10) 3_656 .
O5 Dy1 O1 139.90(9) . .
O7 Dy1 O1 81.86(10) . .
O6 Dy1 O1 140.85(9) . .
O2 Dy1 O1 66.17(9) . .
O4 Dy1 O1 66.64(9) . .
O5 Dy1 O3 143.32(10) 3_656 .
O5 Dy1 O3 82.79(9) . .
O7 Dy1 O3 134.03(10) . .
O6 Dy1 O3 74.84(10) . .
O2 Dy1 O3 66.08(9) . .
O4 Dy1 O3 66.34(9) . .
O1 Dy1 O3 104.30(9) . .
O5 Dy1 Dy1 35.72(7) 3_656 3_656
O5 Dy1 Dy1 34.99(7) . 3_656
O7 Dy1 Dy1 104.08(8) . 3_656
O6 Dy1 Dy1 102.03(7) . 3_656
O2 Dy1 Dy1 179.25(6) . 3_656
O4 Dy1 Dy1 81.35(6) . 3_656
O1 Dy1 Dy1 113.09(6) . 3_656
O3 Dy1 Dy1 114.18(6) . 3_656
Dy1 O6 H11 122(5) . .
Dy1 O6 H10 115(4) . .
H11 O6 H10 108(6) . .
C7 O4 C6 114.4(3) . .
C7 O4 Dy1 113.6(2) . .
C6 O4 Dy1 121.6(2) . .
C3 O2 C2 114.0(3) . .
C3 O2 Dy1 114.1(2) . .
C2 O2 Dy1 121.7(2) . .
C5 O3 C4 113.3(3) . .
C5 O3 Dy1 111.5(2) . .
C4 O3 Dy1 118.3(2) . .
C1 O1 C8 112.0(3) . .
C1 O1 Dy1 112.4(2) . .
C8 O1 Dy1 118.6(2) . .
Dy1 O5 Dy1 109.29(12) 3_656 .
Dy1 O5 H9 126(5) 3_656 .
Dy1 O5 H9 124(5) . .
Dy1 O7 H12 122(4) . .
Dy1 O7 H13 130(5) . .
H12 O7 H13 107(6) . .
O4 C7 C8 109.6(3) . .
O4 C7 H7A 109.7 . .
C8 C7 H7A 109.7 . .
O4 C7 H7B 109.7 . .
C8 C7 H7B 109.7 . .
H7A C7 H7B 108.2 . .
O3 C5 C6 109.7(3) . .
O3 C5 H5A 109.7 . .
C6 C5 H5A 109.7 . .
O3 C5 H5B 109.7 . .
C6 C5 H5B 109.7 . .
H5A C5 H5B 108.2 . .
O4 C6 C5 106.2(3) . .
O4 C6 H6A 110.5 . .
C5 C6 H6A 110.5 . .
O4 C6 H6B 110.5 . .
C5 C6 H6B 110.5 . .
H6A C6 H6B 108.7 . .
O3 C4 C3 106.1(3) . .
O3 C4 H4A 110.5 . .
C3 C4 H4A 110.5 . .
O3 C4 H4B 110.5 . .
C3 C4 H4B 110.5 . .
H4A C4 H4B 108.7 . .
O1 C8 C7 106.4(3) . .
O1 C8 H8A 110.4 . .
C7 C8 H8A 110.4 . .
O1 C8 H8B 110.4 . .
C7 C8 H8B 110.4 . .
H8A C8 H8B 108.6 . .
O2 C2 C1 105.9(3) . .
O2 C2 H2A 110.5 . .
C1 C2 H2A 110.5 . .
O2 C2 H2B 110.5 . .
C1 C2 H2B 110.5 . .
H2A C2 H2B 108.7 . .
O2 C3 C4 108.6(3) . .
O2 C3 H3A 110.0 . .
C4 C3 H3A 110.0 . .
O2 C3 H3B 110.0 . .
C4 C3 H3B 110.0 . .
H3A C3 H3B 108.3 . .
O1 C1 C2 109.8(3) . .
O1 C1 H1A 109.7 . .
C2 C1 H1A 109.7 . .
O1 C1 H1B 109.7 . .
C2 C1 H1B 109.7 . .
H1A C1 H1B 108.2 . .

loop_
_geom_bond_atom_site_label_1
_geom_bond_atom_site_label_2
_geom_bond_distance
_geom_bond_site_symmetry_2
Cl1 O10 1.426(3) .
Cl1 O11 1.430(3) .
Cl1 O9 1.443(3) .
Cl1 O8 1.469(3) .
Cl3 O12 1.369(4) .
Cl3 O15 1.402(4) .
Cl3 O13 1.419(3) .
Cl3 O14 1.501(5) .
Dy1 O5 2.209(3) 3_656
Dy1 O5 2.249(3) .
Dy1 O7 2.371(3) .
Dy1 O6 2.383(3) .
Dy1 O2 2.423(3) .
Dy1 O4 2.425(3) .
Dy1 O1 2.481(3) .
Dy1 O3 2.496(3) .
Dy1 Dy1 3.6353(4) 3_656
O6 H11 0.72(6) .
O6 H10 0.86(7) .
O4 C7 1.446(4) .
O4 C6 1.452(4) .
O2 C3 1.443(5) .
O2 C2 1.450(5) .
O3 C5 1.449(5) .
O3 C4 1.451(5) .
O1 C1 1.444(5) .
O1 C8 1.451(4) .
O5 Dy1 2.209(3) 3_656
O5 H9 0.70(6) .
O7 H12 0.77(5) .
O7 H13 0.80(7) .
C7 C8 1.506(6) .
C7 H7A 0.9900 .
C7 H7B 0.9900 .
C5 C6 1.515(5) .
C5 H5A 0.9900 .
C5 H5B 0.9900 .
C6 H6A 0.9900 .
C6 H6B 0.9900 .
C4 C3 1.505(6) .
C4 H4A 0.9900 .
C4 H4B 0.9900 .
C8 H8A 0.9900 .
C8 H8B 0.9900 .
C2 C1 1.510(6) .
C2 H2A 0.9900 .
C2 H2B 0.9900 .
C3 H3A 0.9900 .
C3 H3B 0.9900 .
C1 H1A 0.9900 .
C1 H1B 0.9900 .

loop_
_geom_torsion_atom_site_label_1
_geom_torsion_atom_site_label_2
_geom_torsion_atom_site_label_3
_geom_torsion_atom_site_label_4
_geom_torsion
_geom_torsion_site_symmetry_1
_geom_torsion_site_symmetry_4
O5 Dy1 O4 C7 57.9(2) 3_656 .
O5 Dy1 O4 C7 129.1(2) . .
O7 Dy1 O4 C7 -8.9(3) . .
O6 Dy1 O4 C7 -167.9(2) . .
O2 Dy1 O4 C7 -85.7(2) . .
O1 Dy1 O4 C7 -26.1(2) . .
O3 Dy1 O4 C7 -145.0(3) . .
Dy1 Dy1 O4 C7 93.7(2) 3_656 .
O5 Dy1 O4 C6 -159.2(3) 3_656 .
O5 Dy1 O4 C6 -88.0(3) . .
O7 Dy1 O4 C6 134.0(3) . .
O6 Dy1 O4 C6 -25.0(3) . .
O2 Dy1 O4 C6 57.2(3) . .
O1 Dy1 O4 C6 116.8(3) . .
O3 Dy1 O4 C6 -2.1(2) . .
Dy1 Dy1 O4 C6 -123.4(2) 3_656 .
O5 Dy1 O2 C3 -178.3(2) 3_656 .
O5 Dy1 O2 C3 0.3(3) . .
O7 Dy1 O2 C3 126.6(2) . .
O6 Dy1 O2 C3 51.4(2) . .
O4 Dy1 O2 C3 -86.4(2) . .
O1 Dy1 O2 C3 -146.3(2) . .
O3 Dy1 O2 C3 -26.8(2) . .
Dy1 Dy1 O2 C3 -137(5) 3_656 .
O5 Dy1 O2 C2 -35.1(3) 3_656 .
O5 Dy1 O2 C2 143.4(2) . .
O7 Dy1 O2 C2 -90.3(3) . .
O6 Dy1 O2 C2 -165.4(3) . .
O4 Dy1 O2 C2 56.8(3) . .
O1 Dy1 O2 C2 -3.1(2) . .
O3 Dy1 O2 C2 116.3(3) . .
Dy1 Dy1 O2 C2 6(5) 3_656 .
O5 Dy1 O3 C5 13.5(3) 3_656 .
O5 Dy1 O3 C5 56.9(2) . .
O7 Dy1 O3 C5 -175.4(2) . .
O6 Dy1 O3 C5 137.6(2) . .
O2 Dy1 O3 C5 -138.2(2) . .
O4 Dy1 O3 C5 -26.8(2) . .
O1 Dy1 O3 C5 -82.9(2) . .
Dy1 Dy1 O3 C5 41.0(2) 3_656 .
O5 Dy1 O3 C4 147.6(2) 3_656 .
O5 Dy1 O3 C4 -169.1(3) . .
O7 Dy1 O3 C4 -41.3(3) . .
O6 Dy1 O3 C4 -88.3(2) . .
O2 Dy1 O3 C4 -4.1(2) . .
O4 Dy1 O3 C4 107.2(3) . .
O1 Dy1 O3 C4 51.2(3) . .
Dy1 Dy1 O3 C4 175.1(2) 3_656 .
O5 Dy1 O1 C1 135.6(2) 3_656 .
O5 Dy1 O1 C1 -177.0(2) . .
O7 Dy1 O1 C1 52.3(2) . .
O6 Dy1 O1 C1 2.3(3) . .
O2 Dy1 O1 C1 -25.9(2) . .
O4 Dy1 O1 C1 -137.0(3) . .
O3 Dy1 O1 C1 -81.1(2) . .
Dy1 Dy1 O1 C1 154.2(2) 3_656 .
O5 Dy1 O1 C8 -90.9(3) 3_656 .
O5 Dy1 O1 C8 -43.5(3) . .
O7 Dy1 O1 C8 -174.2(3) . .
O6 Dy1 O1 C8 135.7(3) . .
O2 Dy1 O1 C8 107.5(3) . .
O4 Dy1 O1 C8 -3.6(2) . .
O3 Dy1 O1 C8 52.3(3) . .
Dy1 Dy1 O1 C8 -72.3(3) 3_656 .
O5 Dy1 O5 Dy1 0.0 3_656 3_656
O7 Dy1 O5 Dy1 67.60(15) . 3_656
O6 Dy1 O5 Dy1 129.88(13) . 3_656
O2 Dy1 O5 Dy1 -179.11(11) . 3_656
O4 Dy1 O5 Dy1 -87.22(12) . 3_656
O1 Dy1 O5 Dy1 -50.60(19) . 3_656
O3 Dy1 O5 Dy1 -154.27(12) . 3_656
C6 O4 C7 C8 -92.6(4) . .
Dy1 O4 C7 C8 53.0(3) . .
C4 O3 C5 C6 -83.8(4) . .
Dy1 O3 C5 C6 52.7(3) . .
C7 O4 C6 C5 171.1(3) . .
Dy1 O4 C6 C5 28.4(4) . .
O3 C5 C6 O4 -51.9(4) . .
C5 O3 C4 C3 164.8(3) . .
Dy1 O3 C4 C3 31.6(4) . .
C1 O1 C8 C7 163.7(3) . .
Dy1 O1 C8 C7 30.1(4) . .
O4 C7 C8 O1 -52.7(4) . .
C3 O2 C2 C1 172.4(3) . .
Dy1 O2 C2 C1 29.2(4) . .
C2 O2 C3 C4 -91.5(4) . .
Dy1 O2 C3 C4 54.6(3) . .
O3 C4 C3 O2 -54.2(4) . .
C8 O1 C1 C2 -84.8(4) . .
Dy1 O1 C1 C2 51.8(3) . .
O2 C2 C1 O1 -51.3(4) . .
